data_1553997
loop_
_publ_author_name
'Colaneri, Michael J.'
'Teat, Simon J.'
'Vitali, Jacqueline'

_publ_section_title
;
 Models for Copper Dynamic Behavior in Doped Cadmium dl-Histidine
 Crystals: Electron Paramagnetic Resonance and Crystallographic Analysis.
;
_journal_issue 45
_journal_name_full 'The journal of physical chemistry. A'
_journal_page_first 11119
_journal_page_last 11127
_journal_paper_doi 10.1021/acs.jpca.5b07864
_journal_volume 119
_journal_year 2015
_chemical_formula_sum 'C12 H25.8 Cd N6 O8.9'
_chemical_formula_weight 508.98
_space_group_crystal_system monoclinic
_space_group_IT_number 14
_space_group_name_Hall '-P 2ybc'
_space_group_name_H-M_alt 'P 1 21/c 1'
_atom_sites_solution_hydrogens mixed
_atom_sites_solution_primary direct
_atom_sites_solution_secondary difmap
_audit_creation_method SHELXL-2014/6
_cell_angle_alpha 90
_cell_angle_beta 92.396(2)
_cell_angle_gamma 90
_cell_formula_units_Z 8
_cell_length_a 12.2555(5)
_cell_length_b 29.4689(13)
_cell_length_c 11.1087(5)
_cell_measurement_reflns_used 9797
_cell_measurement_temperature 298(2)
_cell_measurement_theta_max 31.13
_cell_measurement_theta_min 2.65
_cell_volume 4008.5(3)
_computing_cell_refinement 'Bruker SAINT v8.34a'
_computing_data_collection 'Bruker APEX 2'
_computing_data_reduction 'Bruker SAINT v8.34a'
_computing_molecular_graphics 'Bruker SHELXTL'
_computing_publication_material 'Bruker SHELXTL & local programs'
_computing_structure_refinement 'SHELXL-2014/6 (Sheldrick, 2014)'
_computing_structure_solution 'Bruker SHELXTL 2014/3 beta'
_diffrn_ambient_temperature 298(2)
_diffrn_detector_area_resol_mean 10.42
_diffrn_measured_fraction_theta_full 0.999
_diffrn_measured_fraction_theta_max 0.998
_diffrn_measurement_device_type 'Bruker D8 with PHOTON 100 detector'
_diffrn_measurement_method '\w/\q shutterless scans'
_diffrn_radiation_type synchrotron
_diffrn_radiation_wavelength 0.7749
_diffrn_reflns_av_R_equivalents 0.0522
_diffrn_reflns_av_unetI/netI 0.0407
_diffrn_reflns_Laue_measured_fraction_full 0.999
_diffrn_reflns_Laue_measured_fraction_max 0.998
_diffrn_reflns_limit_h_max 16
_diffrn_reflns_limit_h_min -16
_diffrn_reflns_limit_k_max 39
_diffrn_reflns_limit_k_min -39
_diffrn_reflns_limit_l_max 14
_diffrn_reflns_limit_l_min -14
_diffrn_reflns_number 55386
_diffrn_reflns_point_group_measured_fraction_full 0.999
_diffrn_reflns_point_group_measured_fraction_max 0.998
_diffrn_reflns_theta_full 27.706
_diffrn_reflns_theta_max 31.149
_diffrn_reflns_theta_min 2.138
_diffrn_source 'Advanced Light Source station 11.3.1'
_exptl_absorpt_coefficient_mu 1.425
_exptl_absorpt_correction_T_max 0.674
_exptl_absorpt_correction_T_min 0.325
_exptl_absorpt_correction_type multi-scan
_exptl_absorpt_process_details 'SADABS 2014/4 Bruker AXS Madison WI USA'
_exptl_crystal_colour 'pale blue'
_exptl_crystal_density_diffrn 1.687
_exptl_crystal_description Needle
_exptl_crystal_F_000 2072
_exptl_crystal_size_max 0.600
_exptl_crystal_size_mid 0.300
_exptl_crystal_size_min 0.300
_refine_diff_density_max 1.905
_refine_diff_density_min -2.461
_refine_diff_density_rms 0.097
_refine_ls_extinction_method none
_refine_ls_goodness_of_fit_ref 1.042
_refine_ls_hydrogen_treatment mixed
_refine_ls_matrix_type full
_refine_ls_number_parameters 553
_refine_ls_number_reflns 9978
_refine_ls_number_restraints 56
_refine_ls_restrained_S_all 1.039
_refine_ls_R_factor_all 0.0795
_refine_ls_R_factor_gt 0.0576
_refine_ls_shift/su_max 0.001
_refine_ls_shift/su_mean 0.000
_refine_ls_structure_factor_coef Fsqd
_refine_ls_weighting_details 'w=1/[\s^2^(Fo^2^)+(0.0357P)^2^+13.5928P] where P=(Fo^2^+2Fc^2^)/3'
_refine_ls_weighting_scheme calc
_refine_ls_wR_factor_gt 0.1320
_refine_ls_wR_factor_ref 0.1485
_reflns_Friedel_coverage 0.000
_reflns_number_gt 7065
_reflns_number_total 9978
_reflns_threshold_expression 'I > 2\s(I)'
_cod_data_source_file jp5b07864_si_002.cif
_cod_data_source_block rt_a
_cod_depositor_comments
;
The following automatic conversions were performed:

data item '_atom_sites_solution_primary' value 'Direct' was changed
to 'direct' in accordance with the
/home/saulius/struct/COD-crude-data/automatic-downloads/DataCite-retrospective/ACS/depositions/lib/dictionaries/cif_core.dic
dictionary named 'cif_core.dic' version 2.4.2 last updated on
2011-04-26.

Automatic conversion script
Id: cif_fix_values 6909 2019-04-08 15:41:33Z antanas 
;
_cod_original_sg_symbol_H-M 'P 21/c'
_cod_original_formula_sum 'C12 H25.80 Cd N6 O8.90'
_cod_database_code 1553997
_shelx_space_group_comment
;
The symmetry employed for this shelxl refinement is uniquely defined
by the following loop, which should always be used as a source of
symmetry information in preference to the above space-group names.
They are only intended as comments.
;
_shelx_estimated_absorpt_t_min 0.482
_shelx_estimated_absorpt_t_max 0.674
_shelxl_version_number 2014/6

loop_
_space_group_symop_operation_xyz
'x, y, z'
'-x, y+1/2, -z+1/2'
'-x, -y, -z'
'x, -y-1/2, z-1/2'

loop_
_atom_site_label
_atom_site_type_symbol
_atom_site_fract_x
_atom_site_fract_y
_atom_site_fract_z
_atom_site_U_iso_or_equiv
_atom_site_adp_type
_atom_site_occupancy
_atom_site_site_symmetry_order
_atom_site_calc_flag
_atom_site_refinement_flags_posn
_atom_site_refinement_flags_adp
_atom_site_refinement_flags_occupancy
_atom_site_disorder_assembly
_atom_site_disorder_group
Cd1 Cd -0.00191(3) 0.02140(2) 0.74885(3) 0.05303(12) Uani 1 1 d . . . . .
O1 O 0.0710(3) 0.05288(13) 0.5496(3) 0.0612(9) Uani 1 1 d . . . . .
O2 O 0.2392(3) 0.05927(12) 0.4871(3) 0.0571(9) Uani 1 1 d . . . . .
C2 C 0.1993(4) -0.00447(16) 0.6081(4) 0.0494(11) Uani 1 1 d D . . . .
H2A H 0.2359 -0.0242 0.5513 0.059 Uiso 1 1 calc R U . . .
N1 N 0.1031(4) -0.02798(15) 0.6471(4) 0.0556(11) Uani 1 1 d D . . . .
H1A H 0.120(3) -0.0496(16) 0.696(5) 0.08(2) Uiso 1 1 d D . . . .
H1B H 0.060(3) -0.035(2) 0.588(3) 0.10(2) Uiso 1 1 d D . . . .
C1 C 0.1658(5) 0.03918(16) 0.5421(4) 0.0475(11) Uani 1 1 d . . . . .
C3 C 0.2803(5) 0.00548(18) 0.7148(4) 0.0551(12) Uani 1 1 d . . . . .
H3A H 0.2848 -0.0211 0.7662 0.066 Uiso 1 1 calc R U . . .
H3B H 0.3521 0.0104 0.6835 0.066 Uiso 1 1 calc R U . . .
C4 C 0.2519(4) 0.04579(16) 0.7905(4) 0.0481(11) Uani 1 1 d . . . . .
N2 N 0.1473(4) 0.05578(13) 0.8222(3) 0.0486(9) Uani 1 1 d . . . . .
C5 C 0.1540(5) 0.09264(17) 0.8900(4) 0.0530(12) Uani 1 1 d . . . . .
H5A H 0.0949 0.1071 0.9232 0.064 Uiso 1 1 calc R U . . .
N3 N 0.2567(4) 0.10588(15) 0.9038(4) 0.0615(12) Uani 1 1 d . . . . .
H3 H 0.2794 0.1290 0.9450 0.074 Uiso 1 1 calc R U . . .
C6 C 0.3202(5) 0.0772(2) 0.8423(5) 0.0600(14) Uani 1 1 d . . . . .
H6A H 0.3956 0.0787 0.8367 0.072 Uiso 1 1 calc R U . . .
O3 O -0.0746(3) 0.05265(13) 0.9465(3) 0.0622(10) Uani 1 1 d . . . . .
O4 O -0.2401(3) 0.05666(13) 1.0149(3) 0.0648(10) Uani 1 1 d . . . . .
C7 C -0.1680(5) 0.03744(17) 0.9579(4) 0.0512(12) Uani 1 1 d . . . . .
C8 C -0.1998(4) -0.00679(16) 0.8925(4) 0.0472(11) Uani 1 1 d D . . . .
H8A H -0.2346 -0.0268 0.9499 0.057 Uiso 1 1 calc R U . . .
N4 N -0.1030(4) -0.02928(15) 0.8518(4) 0.0500(10) Uani 1 1 d D . . . .
H4A H -0.118(2) -0.0530(13) 0.811(5) 0.062(17) Uiso 1 1 d D . . . .
H4B H -0.058(3) -0.036(2) 0.910(3) 0.08(2) Uiso 1 1 d D . . . .
C9 C -0.2819(4) 0.00226(18) 0.7869(4) 0.0522(12) Uani 1 1 d . . . . .
H9A H -0.2852 -0.0244 0.7356 0.063 Uiso 1 1 calc R U . . .
H9B H -0.3537 0.0064 0.8189 0.063 Uiso 1 1 calc R U . . .
C10 C -0.2566(5) 0.04282(17) 0.7110(4) 0.0514(12) Uani 1 1 d . . . . .
N5 N -0.1533(4) 0.05402(13) 0.6764(3) 0.0520(10) Uani 1 1 d . . . . .
C11 C -0.1657(6) 0.09146(19) 0.6108(5) 0.0704(18) Uani 1 1 d . . . . .
H11A H -0.1088 0.1069 0.5762 0.084 Uiso 1 1 calc R U . . .
N6 N -0.2686(6) 0.10385(17) 0.6011(4) 0.0855(19) Uani 1 1 d . . . . .
H6 H -0.2939 0.1270 0.5618 0.103 Uiso 1 1 calc R U . . .
C12 C -0.3280(6) 0.0739(2) 0.6634(5) 0.0722(18) Uani 1 1 d . . . . .
H12A H -0.4031 0.0746 0.6721 0.087 Uiso 1 1 calc R U . . .
Cd1' Cd 0.52648(3) 0.22863(2) 0.74916(3) 0.04575(11) Uani 1 1 d . . . . .
O1' O 0.5996(3) 0.19659(13) 0.5513(3) 0.0568(9) Uani 1 1 d . . . . .
O2' O 0.7658(3) 0.19196(13) 0.4839(3) 0.0571(9) Uani 1 1 d . . . . .
C1' C 0.6939(4) 0.21166(17) 0.5406(4) 0.0444(10) Uani 1 1 d . . . . .
C2' C 0.7263(4) 0.25563(16) 0.6056(4) 0.0436(10) Uani 1 1 d D . . . .
H2'A H 0.7622 0.2755 0.5485 0.052 Uiso 1 1 calc R U . . .
N1' N 0.6287(3) 0.27887(15) 0.6462(4) 0.0485(9) Uani 1 1 d D . . . .
H1A' H 0.646(2) 0.3008(13) 0.693(4) 0.056(16) Uiso 1 1 d D . . . .
H1B' H 0.588(3) 0.2872(19) 0.586(3) 0.069(18) Uiso 1 1 d D . . . .
C3' C 0.8070(4) 0.24613(18) 0.7119(4) 0.0495(11) Uani 1 1 d . . . . .
H3'A H 0.8791 0.2420 0.6807 0.059 Uiso 1 1 calc R U . . .
H3'B H 0.8101 0.2727 0.7635 0.059 Uiso 1 1 calc R U . . .
C4' C 0.7816(4) 0.20589(16) 0.7872(4) 0.0457(11) Uani 1 1 d . . . . .
N2' N 0.6781(3) 0.19512(13) 0.8215(3) 0.0471(9) Uani 1 1 d . . . . .
C5' C 0.6887(6) 0.15780(18) 0.8873(4) 0.0630(15) Uani 1 1 d . . . . .
H5'A H 0.6311 0.1427 0.9218 0.076 Uiso 1 1 calc R U . . .
N3' N 0.7919(5) 0.14480(17) 0.8974(4) 0.0778(17) Uani 1 1 d . . . . .
H3' H 0.8166 0.1216 0.9367 0.093 Uiso 1 1 calc R U . . .
C6' C 0.8521(5) 0.1747(2) 0.8343(5) 0.0659(16) Uani 1 1 d . . . . .
H6'A H 0.9272 0.1738 0.8254 0.079 Uiso 1 1 calc R U . . .
O3' O 0.4540(3) 0.19765(13) 0.9489(3) 0.0581(9) Uani 1 1 d . . . . .
O4' O 0.2851(3) 0.19184(12) 1.0116(3) 0.0525(8) Uani 1 1 d . . . . .
C7' C 0.3581(4) 0.21205(16) 0.9571(4) 0.0426(10) Uani 1 1 d . . . . .
C8' C 0.3255(4) 0.25528(16) 0.8910(4) 0.0428(10) Uani 1 1 d D . . . .
H8'A H 0.2892 0.2752 0.9477 0.051 Uiso 1 1 calc R U . . .
N4' N 0.4231(3) 0.27881(14) 0.8507(4) 0.0468(9) Uani 1 1 d D . . . .
H4A' H 0.403(2) 0.3006(12) 0.804(4) 0.046(14) Uiso 1 1 d D . . . .
H4B' H 0.463(3) 0.287(2) 0.912(3) 0.08(2) Uiso 1 1 d D . . . .
C9' C 0.2447(4) 0.24560(18) 0.7846(4) 0.0477(11) Uani 1 1 d . . . . .
H9'A H 0.1730 0.2408 0.8160 0.057 Uiso 1 1 calc R U . . .
H9'B H 0.2404 0.2723 0.7338 0.057 Uiso 1 1 calc R U . . .
C10' C 0.2718(4) 0.20557(16) 0.7078(4) 0.0434(10) Uani 1 1 d . . . . .
N5' N 0.3767(3) 0.19525(13) 0.6765(3) 0.0452(9) Uani 1 1 d . . . . .
C11' C 0.3693(5) 0.15840(17) 0.6086(4) 0.0519(12) Uani 1 1 d . . . . .
H11B H 0.4284 0.1439 0.5754 0.062 Uiso 1 1 calc R U . . .
N6' N 0.2668(4) 0.14505(15) 0.5943(4) 0.0586(12) Uani 1 1 d . . . . .
H6N' H 0.2440 0.1220 0.5531 0.070 Uiso 1 1 calc R U . . .
C12' C 0.2031(5) 0.1742(2) 0.6563(5) 0.0574(13) Uani 1 1 d . . . . .
H12B H 0.1277 0.1728 0.6621 0.069 Uiso 1 1 calc R U . . .
O1W O 0.0642(4) 0.2071(2) 1.0242(5) 0.1024(17) Uani 1 1 d . . . . .
O2W O 0.9858(4) 0.2060(2) 0.4661(5) 0.1078(19) Uani 1 1 d . . . . .
O3W O 0.4609(4) 0.0438(2) 0.4733(5) 0.1063(18) Uani 1 1 d . . . . .
O4W O -0.4605(4) 0.0432(2) 1.0302(6) 0.118(2) Uani 1 1 d . . . . .
O5W O 0.6813(7) 0.3594(2) 0.7953(6) 0.136(3) Uani 0.9 1 d . . P A 1
O5W' O 0.570(4) 0.3908(16) 0.842(4) 0.077(12) Uiso 0.1 1 d . . P B 2
O6W O -0.0151(6) -0.1674(3) 0.7620(6) 0.116(2) Uani 0.9 1 d . . P C 1
O6W' O 0.048(3) -0.1371(12) 0.846(3) 0.055(8) Uiso 0.1 1 d . . P D 2
O7W O 0.3481(7) 0.3586(2) 0.7102(6) 0.138(3) Uani 0.9 1 d . . P E 1
O7W' O 0.420(3) 0.3832(12) 0.646(3) 0.052(8) Uiso 0.1 1 d . . P F 2
O8W O 0.5105(6) 0.4173(2) 0.7547(6) 0.118(2) Uani 0.9 1 d . . P G 1
O9W O -0.1799(7) -0.1097(2) 0.7116(6) 0.114(3) Uani 0.8 1 d . . P H 1
O9W' O -0.105(2) -0.1306(10) 0.654(2) 0.094(7) Uiso 0.2 1 d . . P I 2
O10W O 0.1535(7) -0.1087(2) 0.7985(6) 0.135(3) Uani 0.9 1 d . . P J 1

loop_
_atom_site_aniso_label
_atom_site_aniso_U_11
_atom_site_aniso_U_22
_atom_site_aniso_U_33
_atom_site_aniso_U_23
_atom_site_aniso_U_13
_atom_site_aniso_U_12
Cd1 0.0747(3) 0.0480(2) 0.0360(2) 0.00001(14) -0.00283(15) -0.01332(16)
O1 0.074(3) 0.057(2) 0.053(2) 0.0095(18) -0.0031(18) -0.0013(18)
O2 0.083(3) 0.048(2) 0.0404(19) 0.0032(15) 0.0047(16) -0.0077(17)
C2 0.080(3) 0.036(2) 0.032(2) -0.0031(18) 0.002(2) -0.001(2)
N1 0.089(3) 0.040(2) 0.038(2) -0.0021(19) 0.002(2) -0.015(2)
C1 0.075(3) 0.041(3) 0.026(2) -0.0021(18) -0.005(2) -0.010(2)
C3 0.075(3) 0.051(3) 0.038(3) 0.006(2) -0.006(2) 0.004(2)
C4 0.069(3) 0.044(3) 0.030(2) 0.0066(19) -0.0085(19) -0.009(2)
N2 0.073(3) 0.039(2) 0.033(2) -0.0024(16) -0.0078(17) -0.0073(18)
C5 0.081(4) 0.039(3) 0.038(3) -0.001(2) -0.008(2) -0.010(2)
N3 0.097(4) 0.048(3) 0.037(2) -0.0022(19) -0.014(2) -0.023(2)
C6 0.073(4) 0.064(4) 0.042(3) 0.006(3) -0.011(2) -0.018(3)
O3 0.084(3) 0.057(2) 0.045(2) -0.0033(17) -0.0044(17) -0.0228(19)
O4 0.090(3) 0.058(2) 0.045(2) -0.0076(18) 0.0022(19) -0.005(2)
C7 0.082(4) 0.043(3) 0.027(2) 0.0078(19) -0.013(2) -0.010(2)
C8 0.068(3) 0.038(2) 0.035(2) 0.0057(19) -0.002(2) -0.010(2)
N4 0.070(3) 0.039(2) 0.041(2) 0.0062(18) -0.0049(19) -0.0052(18)
C9 0.065(3) 0.049(3) 0.041(3) -0.002(2) -0.010(2) -0.010(2)
C10 0.077(3) 0.044(3) 0.032(2) -0.005(2) -0.014(2) 0.004(2)
N5 0.088(3) 0.037(2) 0.031(2) 0.0029(16) -0.0076(18) -0.0035(19)
C11 0.140(6) 0.039(3) 0.030(3) 0.001(2) -0.012(3) -0.011(3)
N6 0.161(6) 0.045(3) 0.047(3) 0.001(2) -0.038(3) 0.020(3)
C12 0.099(5) 0.061(4) 0.053(3) -0.006(3) -0.031(3) 0.017(3)
Cd1' 0.0489(2) 0.0508(2) 0.03735(19) -0.00128(14) -0.00095(13) -0.00303(14)
O1' 0.057(2) 0.062(2) 0.051(2) -0.0026(17) -0.0024(15) -0.0153(17)
O2' 0.065(2) 0.059(2) 0.048(2) -0.0069(17) 0.0069(16) -0.0020(17)
C1' 0.058(3) 0.047(3) 0.028(2) 0.0053(18) -0.0056(18) 0.001(2)
C2' 0.051(3) 0.042(2) 0.037(2) 0.0048(19) -0.0009(18) -0.0041(19)
N1' 0.057(2) 0.046(2) 0.043(2) 0.0051(19) -0.0009(18) 0.0039(18)
C3' 0.050(3) 0.055(3) 0.043(3) -0.006(2) -0.0069(19) -0.005(2)
C4' 0.058(3) 0.045(3) 0.033(2) -0.0058(19) -0.0131(18) 0.009(2)
N2' 0.063(3) 0.044(2) 0.035(2) 0.0025(16) -0.0040(16) 0.0005(17)
C5' 0.113(5) 0.043(3) 0.032(3) 0.001(2) -0.009(3) -0.002(3)
N3' 0.129(5) 0.049(3) 0.051(3) -0.005(2) -0.034(3) 0.029(3)
C6' 0.081(4) 0.058(4) 0.056(3) -0.008(3) -0.023(3) 0.020(3)
O3' 0.056(2) 0.065(2) 0.053(2) 0.0065(17) -0.0044(16) 0.0042(17)
O4' 0.064(2) 0.053(2) 0.0411(18) 0.0030(15) 0.0066(15) -0.0053(16)
C7' 0.052(3) 0.044(3) 0.031(2) -0.0084(18) -0.0076(17) 0.0000(19)
C8' 0.055(3) 0.041(2) 0.032(2) -0.0018(18) 0.0001(18) 0.0005(19)
N4' 0.057(2) 0.043(2) 0.041(2) -0.0028(18) 0.0010(17) -0.0079(17)
C9' 0.045(2) 0.059(3) 0.038(2) 0.002(2) -0.0061(18) 0.005(2)
C10' 0.054(3) 0.046(3) 0.029(2) 0.0016(18) -0.0067(17) -0.0045(19)
N5' 0.057(2) 0.042(2) 0.036(2) -0.0014(16) -0.0066(16) -0.0024(16)
C11' 0.073(3) 0.045(3) 0.038(2) -0.001(2) -0.007(2) -0.005(2)
N6' 0.085(3) 0.049(3) 0.040(2) -0.0009(19) -0.012(2) -0.023(2)
C12' 0.060(3) 0.067(4) 0.044(3) 0.006(3) -0.013(2) -0.020(3)
O1W 0.057(3) 0.142(5) 0.108(4) 0.033(4) -0.001(2) -0.002(3)
O2W 0.068(3) 0.142(5) 0.113(4) -0.042(4) -0.006(3) 0.006(3)
O3W 0.078(3) 0.136(5) 0.104(4) 0.029(4) -0.008(3) -0.001(3)
O4W 0.086(4) 0.141(5) 0.127(5) -0.045(4) -0.008(3) 0.006(3)
O5W 0.247(9) 0.077(4) 0.079(4) 0.000(3) -0.046(5) 0.039(5)
O6W 0.149(6) 0.098(5) 0.104(5) 0.014(4) 0.014(4) 0.008(4)
O7W 0.242(9) 0.081(4) 0.086(5) -0.003(3) -0.063(5) -0.026(5)
O8W 0.157(6) 0.086(5) 0.114(6) -0.007(4) 0.015(5) -0.002(4)
O9W 0.197(8) 0.070(4) 0.070(4) 0.001(3) -0.041(4) 0.026(4)
O10W 0.250(9) 0.077(4) 0.074(4) 0.006(3) -0.043(5) -0.037(5)

loop_
_atom_type_symbol
_atom_type_description
_atom_type_scat_dispersion_real
_atom_type_scat_dispersion_imag
_atom_type_scat_source
C C 0.0040 0.0020 'XDISP Program in WinGX L.Kissel & R.H.Pratt Acta Cryst A46 170 1990'
H H 0.0000 0.0000 'XDISP Program in WinGX L.Kissel & R.H.Pratt Acta Cryst A46 170 1990'
N N 0.0076 0.0040 'XDISP Program in WinGX L.Kissel & R.H.Pratt Acta Cryst A46 170 1990'
O O 0.0132 0.0074 'XDISP Program in WinGX L.Kissel & R.H.Pratt Acta Cryst A46 170 1990'
Cd Cd -0.6191 1.4096 'XDISP Program in WinGX L.Kissel & R.H.Pratt Acta Cryst A46 170 1990'

loop_
_geom_angle_atom_site_label_1
_geom_angle_atom_site_label_2
_geom_angle_atom_site_label_3
_geom_angle
N5 Cd1 N2 127.02(16)
N5 Cd1 N1 125.52(16)
N2 Cd1 N1 89.99(16)
N5 Cd1 N4 90.11(16)
N2 Cd1 N4 124.95(15)
N1 Cd1 N4 99.26(17)
N5 Cd1 O3 80.78(14)
N2 Cd1 O3 80.37(14)
N1 Cd1 O3 151.15(15)
N4 Cd1 O3 65.88(14)
N5 Cd1 O1 81.24(14)
N2 Cd1 O1 80.90(13)
N1 Cd1 O1 65.32(14)
N4 Cd1 O1 151.28(14)
O3 Cd1 O1 138.08(13)
C1 O1 Cd1 107.4(3)
N1 C2 C1 109.9(4)
N1 C2 C3 111.5(4)
C1 C2 C3 111.1(4)
N1 C2 H2A 108.1
C1 C2 H2A 108.1
C3 C2 H2A 108.1
C2 N1 Cd1 109.1(3)
C2 N1 H1A 112(2)
Cd1 N1 H1A 107(4)
C2 N1 H1B 112(2)
Cd1 N1 H1B 102(5)
H1A N1 H1B 115(6)
O1 C1 O2 124.9(5)
O1 C1 C2 118.5(4)
O2 C1 C2 116.5(5)
C4 C3 C2 115.0(4)
C4 C3 H3A 108.5
C2 C3 H3A 108.5
C4 C3 H3B 108.5
C2 C3 H3B 108.5
H3A C3 H3B 107.5
C6 C4 N2 108.0(5)
C6 C4 C3 128.4(5)
N2 C4 C3 123.5(4)
C5 N2 C4 106.6(4)
C5 N2 Cd1 128.0(4)
C4 N2 Cd1 124.9(3)
N3 C5 N2 110.2(5)
N3 C5 H5A 124.9
N2 C5 H5A 124.9
C5 N3 C6 108.8(4)
C5 N3 H3 125.6
C6 N3 H3 125.6
N3 C6 C4 106.4(5)
N3 C6 H6A 126.8
C4 C6 H6A 126.8
C7 O3 Cd1 108.1(3)
O3 C7 O4 124.4(5)
O3 C7 C8 118.4(5)
O4 C7 C8 117.1(5)
N4 C8 C7 110.0(4)
N4 C8 C9 111.1(4)
C7 C8 C9 111.0(4)
N4 C8 H8A 108.2
C7 C8 H8A 108.2
C9 C8 H8A 108.2
C8 N4 Cd1 109.1(3)
C8 N4 H4A 112(2)
Cd1 N4 H4A 112(3)
C8 N4 H4B 112(2)
Cd1 N4 H4B 100(4)
H4A N4 H4B 110(5)
C10 C9 C8 115.0(4)
C10 C9 H9A 108.5
C8 C9 H9A 108.5
C10 C9 H9B 108.5
C8 C9 H9B 108.5
H9A C9 H9B 107.5
C12 C10 N5 108.3(5)
C12 C10 C9 127.6(6)
N5 C10 C9 124.1(4)
C11 N5 C10 105.5(5)
C11 N5 Cd1 129.5(5)
C10 N5 Cd1 124.1(3)
N6 C11 N5 111.3(6)
N6 C11 H11A 124.3
N5 C11 H11A 124.3
C11 N6 C12 108.2(5)
C11 N6 H6 125.9
C12 N6 H6 125.9
N6 C12 C10 106.7(6)
N6 C12 H12A 126.6
C10 C12 H12A 126.6
N5' Cd1' N2' 127.16(15)
N5' Cd1' N4' 89.95(15)
N2' Cd1' N4' 125.65(15)
N5' Cd1' N1' 124.95(15)
N2' Cd1' N1' 90.07(15)
N4' Cd1' N1' 98.96(16)
N5' Cd1' O1' 80.75(13)
N2' Cd1' O1' 80.26(13)
N4' Cd1' O1' 151.41(14)
N1' Cd1' O1' 65.99(14)
N5' Cd1' O3' 81.16(13)
N2' Cd1' O3' 81.10(13)
N4' Cd1' O3' 65.58(14)
N1' Cd1' O3' 151.00(14)
O1' Cd1' O3' 137.95(13)
C1' O1' Cd1' 107.8(3)
O1' C1' O2' 123.9(5)
O1' C1' C2' 118.7(4)
O2' C1' C2' 117.3(4)
N1' C2' C1' 110.0(4)
N1' C2' C3' 110.9(4)
C1' C2' C3' 110.8(4)
N1' C2' H2'A 108.3
C1' C2' H2'A 108.3
C3' C2' H2'A 108.3
C2' N1' Cd1' 108.9(3)
C2' N1' H1A' 111(2)
Cd1' N1' H1A' 108(3)
C2' N1' H1B' 110(2)
Cd1' N1' H1B' 105(4)
H1A' N1' H1B' 113(5)
C4' C3' C2' 115.7(4)
C4' C3' H3'A 108.4
C2' C3' H3'A 108.4
C4' C3' H3'B 108.4
C2' C3' H3'B 108.4
H3'A C3' H3'B 107.4
C6' C4' N2' 108.5(5)
C6' C4' C3' 127.8(5)
N2' C4' C3' 123.7(4)
C5' N2' C4' 106.0(5)
C5' N2' Cd1' 129.0(4)
C4' N2' Cd1' 124.3(3)
N3' C5' N2' 111.0(6)
N3' C5' H5'A 124.5
N2' C5' H5'A 124.5
C5' N3' C6' 107.9(5)
C5' N3' H3' 126.1
C6' N3' H3' 126.1
C4' C6' N3' 106.7(6)
C4' C6' H6'A 126.6
N3' C6' H6'A 126.6
C7' O3' Cd1' 107.3(3)
O4' C7' O3' 124.3(5)
O4' C7' C8' 117.0(4)
O3' C7' C8' 118.5(4)
N4' C8' C7' 110.0(4)
N4' C8' C9' 111.1(4)
C7' C8' C9' 111.4(4)
N4' C8' H8'A 108.1
C7' C8' H8'A 108.1
C9' C8' H8'A 108.1
C8' N4' Cd1' 108.8(3)
C8' N4' H4A' 109.1(19)
Cd1' N4' H4A' 110(3)
C8' N4' H4B' 110(2)
Cd1' N4' H4B' 106(4)
H4A' N4' H4B' 114(5)
C10' C9' C8' 115.7(4)
C10' C9' H9'A 108.4
C8' C9' H9'A 108.4
C10' C9' H9'B 108.4
C8' C9' H9'B 108.4
H9'A C9' H9'B 107.4
C12' C10' N5' 108.1(5)
C12' C10' C9' 128.7(5)
N5' C10' C9' 123.1(4)
C11' N5' C10' 106.4(4)
C11' N5' Cd1' 127.6(4)
C10' N5' Cd1' 125.4(3)
N6' C11' N5' 110.8(5)
N6' C11' H11B 124.6
N5' C11' H11B 124.6
C11' N6' C12' 108.3(4)
C11' N6' H6N' 125.9
C12' N6' H6N' 125.9
C10' C12' N6' 106.4(5)
C10' C12' H12B 126.8
N6' C12' H12B 126.8

loop_
_geom_bond_atom_site_label_1
_geom_bond_atom_site_label_2
_geom_bond_distance
Cd1 N5 2.211(4)
Cd1 N2 2.216(4)
Cd1 N1 2.274(5)
Cd1 N4 2.279(4)
Cd1 O3 2.575(4)
Cd1 O1 2.593(4)
O1 C1 1.236(6)
O2 C1 1.257(6)
C2 N1 1.449(7)
C2 C1 1.528(7)
C2 C3 1.542(7)
C2 H2A 0.9800
N1 H1A 0.85(2)
N1 H1B 0.85(2)
C3 C4 1.505(7)
C3 H3A 0.9700
C3 H3B 0.9700
C4 C6 1.360(7)
C4 N2 1.375(7)
N2 C5 1.322(6)
C5 N3 1.320(7)
C5 H5A 0.9300
N3 C6 1.353(8)
N3 H3 0.8600
C6 H6A 0.9300
O3 C7 1.240(6)
O4 C7 1.245(7)
C7 C8 1.535(7)
C8 N4 1.447(7)
C8 C9 1.537(6)
C8 H8A 0.9800
N4 H4A 0.85(2)
N4 H4B 0.85(2)
C9 C10 1.503(7)
C9 H9A 0.9700
C9 H9B 0.9700
C10 C12 1.359(7)
C10 N5 1.378(7)
N5 C11 1.327(6)
C11 N6 1.313(9)
C11 H11A 0.9300
N6 C12 1.352(9)
N6 H6 0.8600
C12 H12A 0.9300
Cd1' N5' 2.206(4)
Cd1' N2' 2.225(4)
Cd1' N4' 2.277(4)
Cd1' N1' 2.278(4)
Cd1' O1' 2.587(4)
Cd1' O3' 2.590(4)
O1' C1' 1.248(6)
O2' C1' 1.248(6)
C1' C2' 1.528(7)
C2' N1' 1.465(6)
C2' C3' 1.535(6)
C2' H2'A 0.9800
N1' H1A' 0.85(2)
N1' H1B' 0.85(2)
C3' C4' 1.491(7)
C3' H3'A 0.9700
C3' H3'B 0.9700
C4' C6' 1.353(7)
C4' N2' 1.376(6)
N2' C5' 1.324(6)
C5' N3' 1.323(8)
C5' H5'A 0.9300
N3' C6' 1.361(8)
N3' H3' 0.8600
C6' H6'A 0.9300
O3' C7' 1.257(6)
O4' C7' 1.252(6)
C7' C8' 1.516(6)
C8' N4' 1.469(6)
C8' C9' 1.536(6)
C8' H8'A 0.9800
N4' H4A' 0.86(2)
N4' H4B' 0.85(2)
C9' C10' 1.501(7)
C9' H9'A 0.9700
C9' H9'B 0.9700
C10' C12' 1.361(6)
C10' N5' 1.380(6)
N5' C11' 1.324(6)
C11' N6' 1.320(7)
C11' H11B 0.9300
N6' C12' 1.366(7)
N6' H6N' 0.8600
C12' H12B 0.9300

loop_
_geom_hbond_atom_site_label_D
_geom_hbond_atom_site_label_H
_geom_hbond_atom_site_label_A
_geom_hbond_distance_DH
_geom_hbond_distance_HA
_geom_hbond_distance_DA
_geom_hbond_angle_DHA
_geom_hbond_site_symmetry_A
N1 H1A O10W 0.85(2) 2.11(3) 2.963(8) 173(6) .
N1 H1B O1 0.85(2) 2.23(3) 3.078(6) 172(5) 3_556
C5 H5A O3 0.93 2.65 3.128(7) 112.8 .
N3 H3 O4' 0.86 2.00 2.817(6) 159.6 .
N4 H4A O9W 0.85(2) 2.12(3) 2.968(8) 172(3) .
N4 H4B O3 0.85(2) 2.28(3) 3.134(6) 175(4) 3_557
N6 H6 O1' 0.86 2.43 3.210(7) 151.0 1_455
N6 H6 O2' 0.86 2.24 2.943(7) 139.3 1_455
N1' H1A' O5W 0.85(2) 2.10(3) 2.951(8) 174(5) .
N1' H1B' O3' 0.85(2) 2.24(3) 3.078(5) 168(5) 4_565
N3' H3' O3 0.86 2.43 3.205(6) 150.3 1_655
N3' H3' O4 0.86 2.22 2.941(7) 140.7 1_655
N4' H4A' O7W 0.86(2) 2.10(3) 2.949(8) 172(5) .
N4' H4B' O1' 0.85(2) 2.29(3) 3.125(5) 168(5) 4_566
C11' H11B O1' 0.93 2.63 3.129(6) 113.9 .
N6' H6N' O2 0.86 1.99 2.809(6) 159.3 .
